data_2202600
loop_
_publ_author_name
'Hughes, Andrew B.'
'Mackay, Maureen F.'
'Marianne Sleebs'

_publ_section_title (2<i>R</i>,4<i>S</i>)-3-<i>N</i>-(Fluoren-9-ylmethoxycarbonyl)-4-methyl-2-nonyloxazolidin-5-one
_journal_issue 7
_journal_name_full 'Acta Crystallographica Section E'
_journal_page_first o1079
_journal_page_last o1081
_journal_paper_doi 10.1107/S1600536803013485
_journal_volume 59
_journal_year 2003
_chemical_formula_iupac 'C28 H35 N O4'
_chemical_formula_moiety 'C28 H35 N O4'
_chemical_formula_sum 'C28 H35 N O4'
_chemical_formula_weight 449.59
_chemical_melting_point 350
_chemical_name_systematic
;
(2R,4S)-3-N-(Fluoren-9-ylmethoxycarbonyl)-4-methyl-2-nonyloxazolidin-5-one
;
_space_group_IT_number 4
_symmetry_cell_setting monoclinic
_symmetry_space_group_name_Hall 'P 2yb'
_symmetry_space_group_name_H-M 'P 1 21 1'
_atom_sites_solution_hydrogens geom
_atom_sites_solution_primary direct
_atom_sites_solution_secondary difmap
_audit_creation_method ' SHELXL-93 (Sheldrick,1993)'
_cell_angle_alpha 90.00
_cell_angle_beta 96.995(3)
_cell_angle_gamma 90.00
_cell_formula_units_Z 2
_cell_length_a 5.1400(10)
_cell_length_b 15.575(3)
_cell_length_c 16.050(3)
_cell_measurement_reflns_used 5736
_cell_measurement_temperature 292(2)
_cell_measurement_theta_max 27.5
_cell_measurement_theta_min 5
_cell_volume 1275.3(4)
_computing_cell_refinement SAINT
_computing_data_collection 'SMART (Siemens, 1995)'
_computing_data_reduction SAINT
_computing_molecular_graphics 'ORTEPII (Johnson, 1976)'
_computing_publication_material SHELXL97
_computing_structure_refinement 'SHELXL97 (Sheldrick, 1997)'
_computing_structure_solution 'SHELXS86 (Sheldrick, 1990)'
_diffrn_ambient_temperature 292(2)
_diffrn_measured_fraction_theta_full 0.971
_diffrn_measured_fraction_theta_max 0.971
_diffrn_measurement_device 'Siemens SMART CCD area-detector'
_diffrn_measurement_method \w
_diffrn_radiation_monochromator graphite
_diffrn_radiation_source 'fine-focus sealed tube'
_diffrn_radiation_type MoK\a
_diffrn_radiation_wavelength 0.71065
_diffrn_reflns_av_R_equivalents 0.0175
_diffrn_reflns_av_sigmaI/netI 0.0281
_diffrn_reflns_limit_h_max 6
_diffrn_reflns_limit_h_min -6
_diffrn_reflns_limit_k_max 20
_diffrn_reflns_limit_k_min -20
_diffrn_reflns_limit_l_max 20
_diffrn_reflns_limit_l_min -20
_diffrn_reflns_number 11309
_diffrn_reflns_theta_full 27.64
_diffrn_reflns_theta_max 27.5
_diffrn_reflns_theta_min 1.8
_diffrn_standards_decay_% 0.0
_diffrn_standards_interval_count 0
_diffrn_standards_interval_time 0
_diffrn_standards_number 0
_exptl_absorpt_coefficient_mu 0.077
_exptl_absorpt_correction_T_max 0.992
_exptl_absorpt_correction_T_min 0.964
_exptl_absorpt_correction_type multi-scan
_exptl_absorpt_process_details
;
(SADABS; Blessing, 1995; Sheldrick, 1996)
;
_exptl_crystal_colour Colourless
_exptl_crystal_density_diffrn 1.171
_exptl_crystal_description tabular
_exptl_crystal_F_000 484
_exptl_crystal_size_max 0.5
_exptl_crystal_size_mid 0.4
_exptl_crystal_size_min 0.1
_refine_diff_density_max 0.170
_refine_diff_density_min -0.104
_refine_ls_extinction_method none
_refine_ls_goodness_of_fit_ref 1.057
_refine_ls_hydrogen_treatment constr
_refine_ls_matrix_type full
_refine_ls_number_parameters 300
_refine_ls_number_reflns 3001
_refine_ls_number_restraints 1
_refine_ls_restrained_S_all 1.057
_refine_ls_R_factor_all 0.0694
_refine_ls_R_factor_gt 0.0533
_refine_ls_shift/su_max 0.001
_refine_ls_shift/su_mean 0.000
_refine_ls_structure_factor_coef Fsqd
_refine_ls_weighting_details 'calc w = 1/[\s^2^(Fo^2^)+(0.0928P)^2^+0.0192P] where P = (Fo^2^+2Fc^2^)/3'
_refine_ls_weighting_scheme calc
_refine_ls_wR_factor_gt 0.1400
_refine_ls_wR_factor_ref 0.1508
_reflns_number_gt 2268
_reflns_number_total 3001
_reflns_threshold_expression I>2\s(I)
_cod_data_source_file dn6073.cif
_cod_data_source_block 2
_cod_original_sg_symbol_H-M 'P 21'
_cod_database_code 2202600
_cod_database_fobs_code 2202600

loop_
_symmetry_equiv_pos_as_xyz
'x, y, z'
'-x, y+1/2, -z'

loop_
_atom_site_label
_atom_site_fract_x
_atom_site_fract_y
_atom_site_fract_z
_atom_site_U_iso_or_equiv
_atom_site_adp_type
_atom_site_calc_flag
_atom_site_refinement_flags
_atom_site_occupancy
_atom_site_disorder_assembly
_atom_site_disorder_group
_atom_site_type_symbol
O1 -0.4890(4) 0.63848(16) 0.14978(14) 0.0831(6) Uani d . 1 . . O
C2 -0.2736(5) 0.6970(2) 0.16129(19) 0.0701(7) Uani d . 1 . . C
H2 -0.3367 0.7548 0.1722 0.084 Uiso calc R 1 . . H
N3 -0.1156(5) 0.66390(17) 0.23598(15) 0.0724(6) Uani d . 1 . . N
C4 -0.1751(6) 0.5742(2) 0.2495(2) 0.0802(8) Uani d . 1 . . C
H4 -0.0426 0.5373 0.2287 0.096 Uiso calc R 1 . . H
C5 -0.4337(7) 0.5664(3) 0.1932(2) 0.0840(9) Uani d . 1 . . C
O5 -0.5803(6) 0.5066(2) 0.1863(2) 0.1187(10) Uani d . 1 . . O
C6 -0.2075(8) 0.5507(3) 0.3388(3) 0.1027(12) Uani d . 1 . . C
H6A -0.0413 0.5549 0.3730 0.154 Uiso calc R 1 . . H
H6B -0.2721 0.4930 0.3405 0.154 Uiso calc R 1 . . H
H6C -0.3299 0.5893 0.3597 0.154 Uiso calc R 1 . . H
C7 -0.1360(6) 0.6977(2) 0.08408(19) 0.0700(7) Uani d . 1 . . C
H7A -0.0912 0.6392 0.0708 0.084 Uiso calc R 1 . . H
H7B 0.0262 0.7297 0.0959 0.084 Uiso calc R 1 . . H
C8 -0.2964(6) 0.7367(2) 0.0085(2) 0.0761(8) Uani d . 1 . . C
H8A -0.4611 0.7058 -0.0023 0.091 Uiso calc R 1 . . H
H8B -0.3365 0.7958 0.0211 0.091 Uiso calc R 1 . . H
C9 -0.1625(7) 0.7347(3) -0.0684(2) 0.0884(10) Uani d . 1 . . C
H9A -0.1280 0.6753 -0.0817 0.106 Uiso calc R 1 . . H
H9B 0.0053 0.7634 -0.0565 0.106 Uiso calc R 1 . . H
C10 -0.3130(7) 0.7761(3) -0.1449(2) 0.0874(9) Uani d . 1 . . C
H10A -0.4846 0.7495 -0.1550 0.105 Uiso calc R 1 . . H
H10B -0.3391 0.8362 -0.1327 0.105 Uiso calc R 1 . . H
C11 -0.1852(8) 0.7699(4) -0.2226(2) 0.1066(13) Uani d . 1 . . C
H11A -0.0116 0.7948 -0.2112 0.128 Uiso calc R 1 . . H
H11B -0.1626 0.7095 -0.2346 0.128 Uiso calc R 1 . . H
C12 -0.3181(9) 0.8107(3) -0.2989(2) 0.0971(11) Uani d . 1 . . C
H12A -0.3306 0.8718 -0.2887 0.117 Uiso calc R 1 . . H
H12B -0.4953 0.7883 -0.3091 0.117 Uiso calc R 1 . . H
C13 -0.1900(8) 0.7981(4) -0.3759(2) 0.1059(12) Uani d . 1 . . C
H13A -0.0114 0.8189 -0.3641 0.127 Uiso calc R 1 . . H
H13B -0.1799 0.7368 -0.3855 0.127 Uiso calc R 1 . . H
C14 -0.3006(9) 0.8364(5) -0.4528(3) 0.1256(18) Uani d . 1 . . C
H14A -0.3081 0.8980 -0.4442 0.151 Uiso calc R 1 . . H
H14B -0.4796 0.8162 -0.4651 0.151 Uiso calc R 1 . . H
C15 -0.1665(10) 0.8209(5) -0.5273(3) 0.1304(19) Uani d . 1 . . C
H15A 0.0189 0.8286 -0.5129 0.196 Uiso calc R 1 . . H
H15B -0.2298 0.8607 -0.5708 0.196 Uiso calc R 1 . . H
H15C -0.2009 0.7633 -0.5469 0.196 Uiso calc R 1 . . H
C16 0.0843(6) 0.7071(2) 0.27956(17) 0.0667(7) Uani d . 1 . . C
O16 0.2400(5) 0.67758(16) 0.33395(14) 0.0842(6) Uani d . 1 . . O
O17 0.0848(4) 0.78926(14) 0.25331(13) 0.0767(6) Uani d . 1 . . O
C18 0.2716(6) 0.8441(2) 0.30146(19) 0.0710(7) Uani d . 1 . . C
H18A 0.4483 0.8274 0.2931 0.085 Uiso calc R 1 . . H
H18B 0.2538 0.8390 0.3607 0.085 Uiso calc R 1 . . H
C19 0.2209(6) 0.9358(2) 0.2730(2) 0.0716(7) Uani d . 1 . . C
H19 0.0345 0.9495 0.2722 0.086 Uiso calc R 1 . . H
C20 0.3848(6) 0.99656(19) 0.3316(2) 0.0731(7) Uani d . 1 . . C
C21 0.3834(7) 1.0102(2) 0.4160(2) 0.0840(9) Uani d . 1 . . C
H21 0.2649 0.9812 0.4452 0.101 Uiso calc R 1 . . H
C22 0.5594(8) 1.0675(3) 0.4570(3) 0.0953(10) Uani d . 1 . . C
H22 0.5595 1.0768 0.5143 0.114 Uiso calc R 1 . . H
C23 0.7307(9) 1.1098(3) 0.4152(3) 0.1011(12) Uani d . 1 . . C
H23 0.8485 1.1478 0.4442 0.121 Uiso calc R 1 . . H
C24 0.7357(8) 1.0982(3) 0.3307(3) 0.0982(11) Uani d . 1 . . C
H24 0.8552 1.1279 0.3024 0.118 Uiso calc R 1 . . H
C25 0.5585(6) 1.04125(19) 0.2882(2) 0.0745(8) Uani d . 1 . . C
C26 0.5114(6) 1.0164(2) 0.1989(2) 0.0780(8) Uani d . 1 . . C
C27 0.6283(9) 1.0427(3) 0.1309(3) 0.1006(12) Uani d . 1 . . C
H27 0.7650 1.0821 0.1378 0.121 Uiso calc R 1 . . H
C28 0.5441(10) 1.0111(3) 0.0535(3) 0.1097(14) Uani d . 1 . . C
H28 0.6245 1.0289 0.0076 0.132 Uiso calc R 1 . . H
C29 0.3386(11) 0.9523(3) 0.0421(2) 0.1074(14) Uani d . 1 . . C
H29 0.2807 0.9315 -0.0112 0.129 Uiso calc R 1 . . H
C30 0.2220(8) 0.9252(2) 0.1100(2) 0.0901(10) Uani d . 1 . . C
H30 0.0848 0.8859 0.1027 0.108 Uiso calc R 1 . . H
C31 0.3084(6) 0.9561(2) 0.1888(2) 0.0723(8) Uani d . 1 . . C

loop_
_atom_site_aniso_label
_atom_site_aniso_U_11
_atom_site_aniso_U_22
_atom_site_aniso_U_33
_atom_site_aniso_U_12
_atom_site_aniso_U_13
_atom_site_aniso_U_23
O1 0.0674(11) 0.1033(18) 0.0771(12) -0.0100(12) 0.0032(10) -0.0045(12)
C2 0.0631(15) 0.0742(17) 0.0710(17) 0.0013(13) -0.0005(13) -0.0051(14)
N3 0.0755(14) 0.0694(14) 0.0695(14) -0.0071(12) -0.0024(11) 0.0066(11)
C4 0.0782(18) 0.0666(17) 0.096(2) -0.0030(15) 0.0087(16) 0.0034(16)
C5 0.077(2) 0.088(2) 0.087(2) -0.0146(18) 0.0116(16) -0.0108(18)
O5 0.1108(19) 0.116(2) 0.128(2) -0.0465(19) 0.0076(17) -0.0058(18)
C6 0.105(3) 0.098(3) 0.102(3) -0.013(2) -0.001(2) 0.031(2)
C7 0.0639(14) 0.0751(17) 0.0694(16) 0.0048(14) 0.0011(12) -0.0009(14)
C8 0.0748(17) 0.0811(19) 0.0709(18) 0.0102(15) 0.0028(14) -0.0022(15)
C9 0.0814(19) 0.110(3) 0.0728(19) 0.0128(19) 0.0050(16) 0.0055(18)
C10 0.097(2) 0.089(2) 0.077(2) 0.0184(18) 0.0095(17) 0.0056(17)
C11 0.096(2) 0.145(4) 0.080(2) 0.019(3) 0.0107(19) 0.011(2)
C12 0.107(3) 0.107(3) 0.077(2) 0.017(2) 0.0085(19) 0.0080(19)
C13 0.098(2) 0.133(4) 0.085(2) 0.013(3) 0.0011(19) 0.006(2)
C14 0.102(3) 0.187(5) 0.087(3) 0.020(3) 0.005(2) 0.028(3)
C15 0.110(3) 0.195(6) 0.086(3) 0.020(3) 0.011(2) 0.025(3)
C16 0.0716(17) 0.0676(17) 0.0598(14) -0.0037(13) 0.0035(13) 0.0009(12)
O16 0.0853(13) 0.0801(14) 0.0816(14) -0.0003(11) -0.0132(11) 0.0085(11)
O17 0.0826(12) 0.0717(12) 0.0705(12) -0.0099(10) -0.0115(9) 0.0047(10)
C18 0.0751(17) 0.0737(18) 0.0617(15) -0.0082(14) -0.0020(13) -0.0003(13)
C19 0.0646(15) 0.0734(18) 0.0756(18) 0.0027(14) 0.0037(13) -0.0034(14)
C20 0.0674(16) 0.0637(16) 0.087(2) 0.0063(14) 0.0036(14) -0.0016(14)
C21 0.092(2) 0.081(2) 0.079(2) -0.0017(18) 0.0104(16) -0.0073(17)
C22 0.113(3) 0.082(2) 0.088(2) -0.001(2) 0.000(2) -0.0141(18)
C23 0.107(3) 0.082(2) 0.109(3) -0.011(2) -0.007(2) -0.017(2)
C24 0.098(2) 0.077(2) 0.119(3) -0.0120(19) 0.010(2) 0.010(2)
C25 0.0771(18) 0.0569(15) 0.088(2) 0.0033(13) 0.0042(15) 0.0031(14)
C26 0.0803(19) 0.0676(17) 0.086(2) 0.0152(15) 0.0103(15) 0.0182(15)
C27 0.103(3) 0.103(3) 0.098(3) 0.007(2) 0.020(2) 0.022(2)
C28 0.139(4) 0.103(3) 0.092(3) 0.024(3) 0.033(3) 0.032(2)
C29 0.152(4) 0.101(3) 0.066(2) 0.035(3) 0.004(2) 0.0103(19)
C30 0.105(2) 0.083(2) 0.078(2) 0.0088(19) -0.0055(18) 0.0055(17)
C31 0.0758(17) 0.0654(16) 0.0739(18) 0.0133(15) 0.0020(14) 0.0058(14)

loop_
_atom_type_symbol
_atom_type_description
_atom_type_scat_dispersion_real
_atom_type_scat_dispersion_imag
_atom_type_scat_source
O O 0.0106 0.0060 'International Tables Vol C Tables 4.2.6.8 and 6.1.1.4'
N N 0.0061 0.0033 'International Tables Vol C Tables 4.2.6.8 and 6.1.1.4'
C C 0.0033 0.0016 'International Tables Vol C Tables 4.2.6.8 and 6.1.1.4'
H H 0.0000 0.0000 'International Tables Vol C Tables 4.2.6.8 and 6.1.1.4'

loop_
_geom_angle_atom_site_label_1
_geom_angle_atom_site_label_2
_geom_angle_atom_site_label_3
_geom_angle
C5 O1 C2 110.9(3)
O1 C2 N3 103.0(2)
O1 C2 C7 109.5(2)
N3 C2 C7 114.2(2)
O1 C2 H2 109.9
N3 C2 H2 109.9
C7 C2 H2 109.9
C16 N3 C4 124.3(3)
C16 N3 C2 124.2(3)
C4 N3 C2 110.9(2)
N3 C4 C6 115.2(3)
N3 C4 C5 99.9(3)
C6 C4 C5 110.9(3)
N3 C4 H4 110.2
C6 C4 H4 110.2
C5 C4 H4 110.2
O5 C5 O1 121.0(4)
O5 C5 C4 127.8(4)
O1 C5 C4 111.1(3)
C4 C6 H6A 109.5
C4 C6 H6B 109.5
H6A C6 H6B 109.5
C4 C6 H6C 109.5
H6A C6 H6C 109.5
H6B C6 H6C 109.5
C2 C7 C8 113.6(2)
C2 C7 H7A 108.8
C8 C7 H7A 108.8
C2 C7 H7B 108.8
C8 C7 H7B 108.8
H7A C7 H7B 107.7
C9 C8 C7 113.4(3)
C9 C8 H8A 108.9
C7 C8 H8A 108.9
C9 C8 H8B 108.9
C7 C8 H8B 108.9
H8A C8 H8B 107.7
C8 C9 C10 115.0(3)
C8 C9 H9A 108.5
C10 C9 H9A 108.5
C8 C9 H9B 108.5
C10 C9 H9B 108.5
H9A C9 H9B 107.5
C11 C10 C9 114.8(3)
C11 C10 H10A 108.6
C9 C10 H10A 108.6
C11 C10 H10B 108.6
C9 C10 H10B 108.6
H10A C10 H10B 107.5
C12 C11 C10 117.7(3)
C12 C11 H11A 107.9
C10 C11 H11A 107.9
C12 C11 H11B 107.9
C10 C11 H11B 107.9
H11A C11 H11B 107.2
C11 C12 C13 115.4(4)
C11 C12 H12A 108.4
C13 C12 H12A 108.4
C11 C12 H12B 108.4
C13 C12 H12B 108.4
H12A C12 H12B 107.5
C14 C13 C12 119.8(4)
C14 C13 H13A 107.4
C12 C13 H13A 107.4
C14 C13 H13B 107.4
C12 C13 H13B 107.4
H13A C13 H13B 106.9
C13 C14 C15 117.3(4)
C13 C14 H14A 108.0
C15 C14 H14A 108.0
C13 C14 H14B 108.0
C15 C14 H14B 108.0
H14A C14 H14B 107.2
C14 C15 H15A 109.5
C14 C15 H15B 109.5
H15A C15 H15B 109.5
C14 C15 H15C 109.5
H15A C15 H15C 109.5
H15B C15 H15C 109.5
O16 C16 O17 124.4(3)
O16 C16 N3 125.6(3)
O17 C16 N3 110.0(2)
C16 O17 C18 115.0(2)
O17 C18 C19 108.6(2)
O17 C18 H18A 110.0
C19 C18 H18A 110.0
O17 C18 H18B 110.0
C19 C18 H18B 110.0
H18A C18 H18B 108.3
C31 C19 C18 114.2(3)
C31 C19 C20 102.8(3)
C18 C19 C20 109.8(2)
C31 C19 H19 109.9
C18 C19 H19 109.9
C20 C19 H19 109.9
C21 C20 C25 120.0(3)
C21 C20 C19 129.8(3)
C25 C20 C19 110.2(3)
C20 C21 C22 119.4(4)
C20 C21 H21 120.3
C22 C21 H21 120.3
C23 C22 C21 120.7(4)
C23 C22 H22 119.7
C21 C22 H22 119.7
C22 C23 C24 121.4(4)
C22 C23 H23 119.3
C24 C23 H23 119.3
C23 C24 C25 118.7(4)
C23 C24 H24 120.7
C25 C24 H24 120.7
C20 C25 C24 119.9(3)
C20 C25 C26 108.5(3)
C24 C25 C26 131.6(3)
C27 C26 C31 120.1(4)
C27 C26 C25 131.2(4)
C31 C26 C25 108.7(3)
C28 C27 C26 119.9(4)
C28 C27 H27 120.1
C26 C27 H27 120.1
C27 C28 C29 120.7(4)
C27 C28 H28 119.6
C29 C28 H28 119.6
C30 C29 C28 119.7(4)
C30 C29 H29 120.2
C28 C29 H29 120.2
C29 C30 C31 119.9(4)
C29 C30 H30 120.0
C31 C30 H30 120.0
C30 C31 C26 119.6(3)
C30 C31 C19 130.7(3)
C26 C31 C19 109.7(3)

loop_
_geom_bond_atom_site_label_1
_geom_bond_atom_site_label_2
_geom_bond_site_symmetry_2
_geom_bond_distance
_geom_bond_publ_flag
O1 C5 . 1.333(5) ?
O1 C2 . 1.429(4) ?
C2 N3 . 1.458(4) ?
C2 C7 . 1.500(4) ?
C2 H2 . 0.9800 ?
N3 C16 . 1.350(4) ?
N3 C4 . 1.453(4) ?
C4 C6 . 1.507(5) ?
C4 C5 . 1.518(5) ?
C4 H4 . 0.9800 ?
C5 O5 . 1.195(5) ?
C6 H6A . 0.9600 ?
C6 H6B . 0.9600 ?
C6 H6C . 0.9600 ?
C7 C8 . 1.508(4) ?
C7 H7A . 0.9700 ?
C7 H7B . 0.9700 ?
C8 C9 . 1.486(5) ?
C8 H8A . 0.9700 ?
C8 H8B . 0.9700 ?
C9 C10 . 1.513(5) ?
C9 H9A . 0.9700 ?
C9 H9B . 0.9700 ?
C10 C11 . 1.482(5) ?
C10 H10A . 0.9700 ?
C10 H10B . 0.9700 ?
C11 C12 . 1.473(5) ?
C11 H11A . 0.9700 ?
C11 H11B . 0.9700 ?
C12 C13 . 1.482(6) ?
C12 H12A . 0.9700 ?
C12 H12B . 0.9700 ?
C13 C14 . 1.425(6) ?
C13 H13A . 0.9700 ?
C13 H13B . 0.9700 ?
C14 C15 . 1.471(7) ?
C14 H14A . 0.9700 ?
C14 H14B . 0.9700 ?
C15 H15A . 0.9600 ?
C15 H15B . 0.9600 ?
C15 H15C . 0.9600 ?
C16 O16 . 1.202(3) ?
C16 O17 . 1.347(4) ?
O17 C18 . 1.439(4) ?
C18 C19 . 1.512(5) ?
C18 H18A . 0.9700 ?
C18 H18B . 0.9700 ?
C19 C31 . 1.508(5) ?
C19 C20 . 1.516(4) ?
C19 H19 . 0.9800 ?
C20 C21 . 1.372(5) ?
C20 C25 . 1.385(5) ?
C21 C22 . 1.379(5) ?
C21 H21 . 0.9300 ?
C22 C23 . 1.343(6) ?
C22 H22 . 0.9300 ?
C23 C24 . 1.372(6) ?
C23 H23 . 0.9300 ?
C24 C25 . 1.389(5) ?
C24 H24 . 0.9300 ?
C25 C26 . 1.477(5) ?
C26 C27 . 1.371(5) ?
C26 C31 . 1.398(5) ?
C27 C28 . 1.356(6) ?
C27 H27 . 0.9300 ?
C28 C29 . 1.394(7) ?
C28 H28 . 0.9300 ?
C29 C30 . 1.372(6) ?
C29 H29 . 0.9300 ?
C30 C31 . 1.376(5) ?
C30 H30 . 0.9300 ?

loop_
_cod_related_entry_id
_cod_related_entry_database
_cod_related_entry_code
1 ChemSpider 21174878
